data_1514485
loop_
_publ_author_name
'Zhang, Shiyu'
'Warren, Timothy H.'

_publ_section_title
;
 Three coordinate models for the binuclear CuA electron-transfer site
;
_journal_issue 4
_journal_name_full 'Chemical Science'
_journal_page_first 1786
_journal_paper_doi 10.1039/c3sc21936d
_journal_volume 4
_journal_year 2013
_chemical_formula_moiety 'C35 H43 N2 S1 Cl2 Cu1'
_chemical_formula_sum 'C35 H43 Cl2 Cu N2 S'
_chemical_formula_weight 658.21
_chemical_name_common '[Cl2iPrCu]SCH2CH2Ph'
_chemical_name_systematic
;
?
;
_space_group_IT_number 14
_symmetry_cell_setting monoclinic
_symmetry_space_group_name_Hall '-P 2ybc'
_symmetry_space_group_name_H-M 'P 1 21/c 1'
_atom_sites_solution_hydrogens geom
_atom_sites_solution_primary direct
_atom_sites_solution_secondary difmap
_audit_creation_method SHELXL-97
_cell_angle_alpha 90.00
_cell_angle_beta 100.133(17)
_cell_angle_gamma 90.00
_cell_formula_units_Z 4
_cell_length_a 9.260(12)
_cell_length_b 24.43(3)
_cell_length_c 15.506(19)
_cell_measurement_reflns_used 12412
_cell_measurement_temperature 100(2)
_cell_measurement_theta_max 41.842
_cell_measurement_theta_min 4.751
_cell_volume 3453(7)
_computing_cell_refinement 'Bruker APEXII'
_computing_data_collection 'Bruker APEXII'
_computing_data_reduction 'Bruker APEXII'
_computing_molecular_graphics 'ORTEP-3 for Windows; Ferrugia L J (1997), J. Appl. Cryst. 30, 565'
_computing_publication_material 'Bruker SHELXTL'
_computing_structure_refinement 'SHELXL-97 (Sheldrick, 1997)'
_computing_structure_solution 'SHELXS-97 (Sheldrick, 1990)'
_diffrn_ambient_temperature 100(2)
_diffrn_measured_fraction_theta_full 0.996
_diffrn_measured_fraction_theta_max 0.996
_diffrn_radiation_monochromator graphite
_diffrn_radiation_source 'fine-focus sealed tube'
_diffrn_radiation_type MoK\a
_diffrn_radiation_wavelength 0.71073
_diffrn_reflns_av_R_equivalents 0.0812
_diffrn_reflns_av_sigmaI/netI 0.0877
_diffrn_reflns_limit_h_max 11
_diffrn_reflns_limit_h_min -11
_diffrn_reflns_limit_k_max 31
_diffrn_reflns_limit_k_min -31
_diffrn_reflns_limit_l_max 19
_diffrn_reflns_limit_l_min -19
_diffrn_reflns_number 28877
_diffrn_reflns_theta_full 27.00
_diffrn_reflns_theta_max 27.00
_diffrn_reflns_theta_min 1.57
_exptl_absorpt_coefficient_mu 0.873
_exptl_absorpt_correction_T_max 0.7457
_exptl_absorpt_correction_T_min 0.6154
_exptl_absorpt_correction_type multi-scan
_exptl_absorpt_process_details 'SADABS based on Blessing's method; Blessing, Acta Cryst. (1995) A51 33-38'
_exptl_crystal_colour colorless
_exptl_crystal_density_diffrn 1.266
_exptl_crystal_density_method 'not measured'
_exptl_crystal_description block
_exptl_crystal_F_000 1384
_exptl_crystal_size_max 0.44
_exptl_crystal_size_mid 0.31
_exptl_crystal_size_min 0.20
_refine_diff_density_max 1.610
_refine_diff_density_min -0.768
_refine_diff_density_rms 0.103
_refine_ls_extinction_method none
_refine_ls_goodness_of_fit_ref 1.060
_refine_ls_hydrogen_treatment constr
_refine_ls_matrix_type full
_refine_ls_number_parameters 378
_refine_ls_number_reflns 7503
_refine_ls_number_restraints 36
_refine_ls_restrained_S_all 1.102
_refine_ls_R_factor_all 0.1335
_refine_ls_R_factor_gt 0.0726
_refine_ls_shift/su_max 0.000
_refine_ls_shift/su_mean 0.000
_refine_ls_structure_factor_coef Fsqd
_refine_ls_weighting_details 'calc w=1/[\s^2^(Fo^2^)+(0.0843P)^2^+4.3878P] where P=(Fo^2^+2Fc^2^)/3'
_refine_ls_weighting_scheme calc
_refine_ls_wR_factor_gt 0.1684
_refine_ls_wR_factor_ref 0.1908
_reflns_number_gt 4523
_reflns_number_total 7503
_reflns_threshold_expression >2sigma(I)
_cod_data_source_file c3sc21936d.txt
_cod_data_source_block '[Cl2iPrCu]SCH2CH2Ph'
_cod_depositor_comments
;
The following automatic conversions were performed:

'_symmetry_cell_setting' value 'Monoclinic' changed to 'monoclinic'
according to
/usr/data/users/saulius/automatic-downloads/retrospective/RSC/lib/dictionaries/cif_core.dic
dictionary named 'cif_core.dic' version 2.4.2 from 2011-04-26.

Automatic conversion script
Id: cif_fix_values 2281 2013-09-26 08:29:07Z andrius 
;
_cod_original_cell_volume 3452(7)
_cod_original_sg_symbol_H-M P21/c
_cod_database_code 1514485

loop_
_symmetry_equiv_pos_as_xyz
'x, y, z'
'-x, y+1/2, -z+1/2'
'-x, -y, -z'
'x, -y-1/2, z-1/2'

loop_
_atom_site_label
_atom_site_type_symbol
_atom_site_fract_x
_atom_site_fract_y
_atom_site_fract_z
_atom_site_U_iso_or_equiv
_atom_site_adp_type
_atom_site_occupancy
_atom_site_symmetry_multiplicity
_atom_site_calc_flag
_atom_site_refinement_flags
Cu1 Cu 0.04536(6) 0.37246(2) 0.30918(4) 0.02700(18) Uani 1 1 d .
Cl1 Cl -0.38128(15) 0.52789(6) 0.16462(9) 0.0410(3) Uani 1 1 d .
S1 S 0.21036(18) 0.33054(7) 0.39795(9) 0.0473(4) Uani 1 1 d .
Cl2 Cl -0.3473(2) 0.42784(7) 0.00398(9) 0.0660(5) Uani 1 1 d .
N1 N -0.1744(4) 0.45780(15) 0.2440(2) 0.0225(8) Uani 1 1 d .
C4 C -0.1584(5) 0.4886(2) 0.3252(3) 0.0318(12) Uani 1 1 d .
N2 N -0.1514(5) 0.39750(16) 0.1470(2) 0.0289(9) Uani 1 1 d .
C1 C -0.0995(5) 0.41134(18) 0.2318(3) 0.0230(10) Uani 1 1 d .
C2 C -0.2720(5) 0.4718(2) 0.1695(3) 0.0272(11) Uani 1 1 d .
C3 C -0.2574(6) 0.4340(2) 0.1085(3) 0.0339(12) Uani 1 1 d .
C28 C 0.3082(7) 0.2855(2) 0.3307(4) 0.0478(15) Uani 1 1 d .
H28A H 0.3056 0.3022 0.2737 0.057 Uiso 1 1 calc R
H28B H 0.4102 0.2825 0.3587 0.057 Uiso 1 1 calc R
C9 C -0.2426(6) 0.4720(2) 0.3869(3) 0.0424(15) Uani 1 1 d .
C10 C -0.1013(7) 0.3499(2) 0.1048(3) 0.0454(15) Uani 1 1 d .
C32 C 0.3869(7) 0.1474(3) 0.1429(6) 0.069(2) Uani 1 1 d .
H32 H 0.3601 0.1396 0.0835 0.083 Uiso 1 1 calc R
C33 C 0.5097(7) 0.1240(2) 0.1900(5) 0.0497(15) Uani 1 1 d .
H33 H 0.5665 0.1006 0.1624 0.060 Uiso 1 1 calc R
C20 C 0.1684(7) 0.5210(3) 0.2773(6) 0.071(2) Uani 1 1 d .
H20A H 0.2253 0.5316 0.3326 0.107 Uiso 1 1 calc R
H20B H 0.2198 0.5310 0.2310 0.107 Uiso 1 1 calc R
H20C H 0.1534 0.4821 0.2766 0.107 Uiso 1 1 calc R
C18 C -0.3178(8) 0.2979(3) 0.1455(5) 0.065(2) Uani 1 1 d .
H18 H -0.3449 0.3352 0.1601 0.078 Uiso 1 1 calc R
C8 C -0.2307(7) 0.5036(3) 0.4633(4) 0.0593(17) Uani 1 1 d U
H8 H -0.2837 0.4942 0.5069 0.071 Uiso 1 1 calc R
C5 C -0.0669(7) 0.5348(2) 0.3332(4) 0.0530(18) Uani 1 1 d .
C11 C -0.1834(8) 0.3020(2) 0.1029(4) 0.0535(17) Uani 1 1 d .
C6 C -0.0633(8) 0.5639(3) 0.4150(5) 0.0664(18) Uani 1 1 d U
H6 H -0.0043 0.5948 0.4269 0.080 Uiso 1 1 calc R
C15 C 0.0266(9) 0.3556(3) 0.0708(4) 0.069(2) Uani 1 1 d .
C34 C 0.5495(8) 0.1346(2) 0.2770(5) 0.0554(17) Uani 1 1 d .
H34 H 0.6331 0.1186 0.3092 0.066 Uiso 1 1 calc R
C23 C -0.5065(8) 0.4436(5) 0.3704(7) 0.116(4) Uani 1 1 d .
H23A H -0.5167 0.4585 0.4263 0.174 Uiso 1 1 calc R
H23B H -0.5721 0.4131 0.3567 0.174 Uiso 1 1 calc R
H23C H -0.5299 0.4712 0.3261 0.174 Uiso 1 1 calc R
C17 C -0.3476(6) 0.4242(3) 0.3735(4) 0.0470(15) Uani 1 1 d .
H17 H -0.3423 0.4085 0.3160 0.056 Uiso 1 1 calc R
C13 C -0.0149(11) 0.2605(4) 0.0251(6) 0.096(3) Uani 1 1 d U
H13 H 0.0146 0.2301 -0.0037 0.115 Uiso 1 1 calc R
C12 C -0.1368(9) 0.2563(4) 0.0600(5) 0.080(2) Uani 1 1 d U
H12 H -0.1897 0.2237 0.0560 0.096 Uiso 1 1 calc R
C14 C 0.0686(10) 0.3068(4) 0.0292(6) 0.089(3) Uani 1 1 d U
H14 H 0.1535 0.3069 0.0049 0.107 Uiso 1 1 calc R
C21 C 0.0392(9) 0.6127(3) 0.2554(9) 0.131(5) Uani 1 1 d .
H21A H -0.0538 0.6306 0.2527 0.196 Uiso 1 1 calc R
H21B H 0.0771 0.6203 0.2029 0.196 Uiso 1 1 calc R
H21C H 0.1066 0.6259 0.3052 0.196 Uiso 1 1 calc R
C22 C -0.3037(8) 0.3790(3) 0.4410(5) 0.075(2) Uani 1 1 d .
H22A H -0.2069 0.3663 0.4375 0.113 Uiso 1 1 calc R
H22B H -0.3719 0.3492 0.4294 0.113 Uiso 1 1 calc R
H22C H -0.3049 0.3932 0.4987 0.113 Uiso 1 1 calc R
C26 C 0.2716(10) 0.4012(4) 0.1197(8) 0.124(4) Uani 1 1 d .
H26A H 0.2727 0.3917 0.1799 0.185 Uiso 1 1 calc R
H26B H 0.3226 0.4352 0.1167 0.185 Uiso 1 1 calc R
H26C H 0.3190 0.3729 0.0921 0.185 Uiso 1 1 calc R
C16 C 0.0192(7) 0.5502(2) 0.2639(5) 0.066(2) Uani 1 1 d .
H16 H -0.0366 0.5374 0.2080 0.080 Uiso 1 1 calc R
C29 C 0.2462(10) 0.2317(3) 0.3189(8) 0.113(4) Uani 1 1 d .
H29A H 0.1479 0.2342 0.2850 0.136 Uiso 1 1 calc R
H29B H 0.2387 0.2164 0.3757 0.136 Uiso 1 1 calc R
C30 C 0.3381(8) 0.1931(3) 0.2721(7) 0.081(3) Uani 1 1 d .
C35 C 0.4638(9) 0.1695(3) 0.3169(5) 0.069(2) Uani 1 1 d .
H35 H 0.4922 0.1772 0.3762 0.083 Uiso 1 1 calc R
C19 C 0.1121(9) 0.4073(3) 0.0724(5) 0.087(3) Uani 1 1 d .
H19 H 0.0654 0.4338 0.1061 0.104 Uiso 1 1 calc R
C31 C 0.3032(7) 0.1822(3) 0.1824(7) 0.088(3) Uani 1 1 d .
H31 H 0.2217 0.1988 0.1491 0.105 Uiso 1 1 calc R
C7 C -0.1423(9) 0.5473(3) 0.4729(5) 0.076(2) Uani 1 1 d U
H7 H -0.1361 0.5675 0.5243 0.091 Uiso 1 1 calc R
C27 C 0.1046(14) 0.4318(4) -0.0199(7) 0.144(5) Uani 1 1 d .
H27A H 0.1431 0.4059 -0.0566 0.217 Uiso 1 1 calc R
H27B H 0.1616 0.4648 -0.0161 0.217 Uiso 1 1 calc R
H27C H 0.0044 0.4399 -0.0447 0.217 Uiso 1 1 calc R
C24 C -0.2796(9) 0.2663(3) 0.2305(5) 0.074(2) Uani 1 1 d .
H24A H -0.2517 0.2296 0.2182 0.112 Uiso 1 1 calc R
H24B H -0.3633 0.2652 0.2592 0.112 Uiso 1 1 calc R
H24C H -0.1995 0.2840 0.2679 0.112 Uiso 1 1 calc R
C25 C -0.4514(11) 0.2724(4) 0.0853(7) 0.123(4) Uani 1 1 d .
H25A H -0.4742 0.2935 0.0324 0.185 Uiso 1 1 calc R
H25B H -0.5342 0.2725 0.1149 0.185 Uiso 1 1 calc R
H25C H -0.4289 0.2355 0.0713 0.185 Uiso 1 1 calc R

loop_
_atom_site_aniso_label
_atom_site_aniso_U_11
_atom_site_aniso_U_22
_atom_site_aniso_U_33
_atom_site_aniso_U_23
_atom_site_aniso_U_13
_atom_site_aniso_U_12
Cu1 0.0307(3) 0.0258(3) 0.0256(3) 0.0048(3) 0.0083(2) 0.0072(3)
Cl1 0.0416(7) 0.0396(7) 0.0371(7) -0.0006(6) -0.0065(6) 0.0171(6)
S1 0.0630(10) 0.0526(9) 0.0274(7) 0.0095(6) 0.0112(7) 0.0326(8)
Cl2 0.1114(15) 0.0542(10) 0.0223(7) -0.0044(6) -0.0164(8) 0.0290(10)
N1 0.0216(19) 0.024(2) 0.0203(19) -0.0006(16) -0.0003(15) 0.0023(16)
C4 0.034(3) 0.027(3) 0.028(3) -0.007(2) -0.010(2) 0.015(2)
N2 0.045(2) 0.024(2) 0.019(2) 0.0024(16) 0.0085(18) 0.0060(19)
C1 0.026(2) 0.019(2) 0.025(2) 0.0046(18) 0.0070(19) 0.0023(19)
C2 0.027(2) 0.029(3) 0.024(2) 0.005(2) 0.001(2) 0.008(2)
C3 0.048(3) 0.032(3) 0.021(2) 0.000(2) 0.002(2) 0.004(2)
C28 0.049(3) 0.042(3) 0.054(4) 0.010(3) 0.013(3) 0.011(3)
C9 0.044(3) 0.055(4) 0.023(3) -0.009(2) -0.006(2) 0.031(3)
C10 0.085(5) 0.031(3) 0.023(3) 0.006(2) 0.016(3) 0.025(3)
C32 0.046(4) 0.049(4) 0.105(6) -0.038(4) -0.004(4) 0.000(3)
C33 0.049(3) 0.029(3) 0.074(5) -0.008(3) 0.019(3) 0.002(3)
C20 0.043(4) 0.039(4) 0.119(7) 0.024(4) -0.020(4) -0.011(3)
C18 0.077(5) 0.028(3) 0.083(5) -0.009(3) -0.006(4) -0.006(3)
C8 0.061(2) 0.063(2) 0.053(2) -0.0037(18) 0.0075(18) 0.0162(18)
C5 0.052(4) 0.022(3) 0.068(4) -0.001(3) -0.037(3) 0.007(3)
C11 0.095(5) 0.029(3) 0.035(3) -0.007(2) 0.005(3) 0.016(3)
C6 0.065(2) 0.054(2) 0.069(2) -0.0053(18) -0.0191(18) 0.0037(18)
C15 0.126(6) 0.051(4) 0.045(4) 0.020(3) 0.058(4) 0.040(4)
C34 0.070(4) 0.029(3) 0.072(5) 0.008(3) 0.027(4) -0.001(3)
C23 0.041(4) 0.186(11) 0.128(8) 0.020(8) 0.031(5) 0.040(6)
C17 0.031(3) 0.081(5) 0.029(3) 0.012(3) 0.007(2) 0.009(3)
C13 0.102(3) 0.093(3) 0.093(3) -0.004(2) 0.018(2) 0.008(2)
C12 0.087(3) 0.074(3) 0.078(3) -0.0025(19) 0.0114(19) 0.0051(19)
C14 0.093(3) 0.093(3) 0.086(3) 0.001(2) 0.028(2) 0.008(2)
C21 0.067(5) 0.027(4) 0.275(14) 0.053(6) -0.034(7) -0.009(4)
C22 0.071(5) 0.104(6) 0.047(4) 0.027(4) -0.002(4) -0.002(5)
C26 0.099(7) 0.110(8) 0.182(11) 0.072(8) 0.081(8) 0.042(6)
C16 0.046(4) 0.031(3) 0.105(6) 0.027(4) -0.032(4) -0.018(3)
C29 0.086(6) 0.059(5) 0.222(12) -0.033(6) 0.099(7) -0.025(5)
C30 0.048(4) 0.044(4) 0.163(9) -0.027(5) 0.056(5) -0.010(3)
C35 0.094(6) 0.043(4) 0.080(5) -0.002(4) 0.043(5) -0.007(4)
C19 0.113(7) 0.073(5) 0.101(6) 0.046(5) 0.090(6) 0.042(5)
C31 0.038(4) 0.061(5) 0.156(9) -0.060(5) -0.007(5) 0.004(3)
C7 0.081(3) 0.072(3) 0.071(3) -0.0074(19) 0.0010(19) 0.0168(19)
C27 0.200(12) 0.129(9) 0.136(9) 0.089(8) 0.120(9) 0.053(8)
C24 0.077(5) 0.063(5) 0.087(6) 0.001(4) 0.026(4) -0.024(4)
C25 0.109(8) 0.072(6) 0.161(10) -0.016(6) -0.051(7) -0.017(6)

loop_
_atom_type_symbol
_atom_type_description
_atom_type_scat_dispersion_real
_atom_type_scat_dispersion_imag
_atom_type_scat_source
C C 0.0033 0.0016 'International Tables Vol C Tables 4.2.6.8 and 6.1.1.4'
H H 0.0000 0.0000 'International Tables Vol C Tables 4.2.6.8 and 6.1.1.4'
N N 0.0061 0.0033 'International Tables Vol C Tables 4.2.6.8 and 6.1.1.4'
S S 0.1246 0.1234 'International Tables Vol C Tables 4.2.6.8 and 6.1.1.4'
Cl Cl 0.1484 0.1585 'International Tables Vol C Tables 4.2.6.8 and 6.1.1.4'
Cu Cu 0.3201 1.2651 'International Tables Vol C Tables 4.2.6.8 and 6.1.1.4'

loop_
_geom_angle_atom_site_label_1
_geom_angle_atom_site_label_2
_geom_angle_atom_site_label_3
_geom_angle
C1 Cu1 S1 178.56(15)
C28 S1 Cu1 106.7(2)
C1 N1 C2 111.4(4)
C1 N1 C4 125.2(4)
C2 N1 C4 123.4(4)
C9 C4 C5 125.1(5)
C9 C4 N1 117.3(5)
C5 C4 N1 117.5(5)
C1 N2 C3 111.1(4)
C1 N2 C10 123.3(4)
C3 N2 C10 125.5(4)
N2 C1 N1 103.9(4)
N2 C1 Cu1 125.4(3)
N1 C1 Cu1 130.8(3)
C3 C2 N1 106.7(4)
C3 C2 Cl1 130.9(4)
N1 C2 Cl1 122.4(4)
C2 C3 N2 106.9(4)
C2 C3 Cl2 129.9(4)
N2 C3 Cl2 123.3(4)
C29 C28 S1 113.0(5)
C4 C9 C8 116.6(6)
C4 C9 C17 123.7(5)
C8 C9 C17 119.6(6)
C15 C10 C11 125.1(6)
C15 C10 N2 117.1(6)
C11 C10 N2 117.8(5)
C33 C32 C31 120.4(8)
C34 C33 C32 120.4(6)
C11 C18 C24 109.2(6)
C11 C18 C25 113.3(7)
C24 C18 C25 111.1(7)
C7 C8 C9 119.3(7)
C4 C5 C6 113.1(7)
C4 C5 C16 122.0(6)
C6 C5 C16 124.9(6)
C10 C11 C12 117.8(7)
C10 C11 C18 122.3(5)
C12 C11 C18 119.9(7)
C7 C6 C5 121.0(7)
C10 C15 C14 113.8(7)
C10 C15 C19 124.4(6)
C14 C15 C19 121.7(7)
C33 C34 C35 119.0(7)
C9 C17 C22 112.2(5)
C9 C17 C23 110.8(7)
C22 C17 C23 112.5(6)
C12 C13 C14 123.7(9)
C13 C12 C11 118.7(9)
C13 C14 C15 120.8(8)
C5 C16 C20 111.5(5)
C5 C16 C21 113.5(8)
C20 C16 C21 110.6(6)
C28 C29 C30 112.4(6)
C35 C30 C31 116.8(7)
C35 C30 C29 120.6(10)
C31 C30 C29 122.5(9)
C30 C35 C34 122.3(8)
C15 C19 C26 112.9(7)
C15 C19 C27 112.1(9)
C26 C19 C27 111.3(7)
C32 C31 C30 121.0(8)
C6 C7 C8 124.9(8)

loop_
_geom_bond_atom_site_label_1
_geom_bond_atom_site_label_2
_geom_bond_distance
Cu1 C1 1.891(5)
Cu1 S1 2.130(2)
Cl1 C2 1.697(5)
S1 C28 1.858(6)
Cl2 C3 1.693(5)
N1 C1 1.361(6)
N1 C2 1.379(6)
N1 C4 1.452(6)
C4 C9 1.396(8)
C4 C5 1.403(8)
N2 C1 1.361(6)
N2 C3 1.382(6)
N2 C10 1.449(6)
C2 C3 1.346(7)
C28 C29 1.433(9)
C9 C8 1.402(8)
C9 C17 1.510(9)
C10 C15 1.386(9)
C10 C11 1.393(9)
C32 C33 1.365(9)
C32 C31 1.366(10)
C33 C34 1.359(9)
C20 C16 1.537(9)
C18 C11 1.511(10)
C18 C24 1.514(10)
C18 C25 1.544(10)
C8 C7 1.339(10)
C5 C6 1.449(9)
C5 C16 1.494(10)
C11 C12 1.407(10)
C6 C7 1.317(10)
C15 C14 1.440(10)
C15 C19 1.488(11)
C34 C35 1.384(9)
C23 C17 1.538(9)
C17 C22 1.526(9)
C13 C12 1.340(12)
C13 C14 1.366(12)
C21 C16 1.544(8)
C26 C19 1.536(13)
C29 C30 1.535(10)
C30 C35 1.373(11)
C30 C31 1.397(12)
C19 C27 1.542(11)
